data_2237298
loop_
_publ_author_name
'Ghafoor, Ahmad Z.'
'Chang, Brian'
'King, Christopher L.'
'Butcher, Ray J.'
'Kulkarni, Amol A.'

_publ_section_title
;
 Methyl 2-bromo-3-(4-chlorobenzenesulfonamido)benzoate
;
_journal_coeditor_code DS2221
_journal_issue 2
_journal_name_full 'Acta Crystallographica Section E'
_journal_page_first o311
_journal_paper_doi 10.1107/S1600536812048581
_journal_volume 69
_journal_year 2013
_chemical_formula_iupac 'C14 H11 Br Cl N O4 S'
_chemical_formula_moiety 'C14 H11 Br Cl N O4 S'
_chemical_formula_sum 'C14 H11 Br Cl N O4 S'
_chemical_formula_weight 404.66
_chemical_name_systematic
;
Methyl 2-bromo-3-(4-chlorobenzenesulfonamido)benzoate
;
_space_group_IT_number 14
_symmetry_cell_setting monoclinic
_symmetry_space_group_name_Hall '-P 2ybc'
_symmetry_space_group_name_H-M 'P 1 21/c 1'
_atom_sites_solution_hydrogens geom
_atom_sites_solution_primary direct
_atom_sites_solution_secondary difmap
_audit_creation_method SHELXL-97
_cell_angle_alpha 90.00
_cell_angle_beta 94.505(3)
_cell_angle_gamma 90.00
_cell_formula_units_Z 4
_cell_length_a 7.9206(2)
_cell_length_b 9.4600(3)
_cell_length_c 20.0915(6)
_cell_measurement_reflns_used 3046
_cell_measurement_temperature 123(2)
_cell_measurement_theta_max 75.6705
_cell_measurement_theta_min 4.4113
_cell_volume 1500.78(8)
_computing_cell_refinement
;
CrysAlis PRO (Agilent, 2010)
;
_computing_data_collection
;
CrysAlis PRO (Agilent, 2010)
;
_computing_data_reduction
;
CrysAlis PRO (Agilent, 2010)
;
_computing_molecular_graphics 'SHELXTL (Sheldrick, 2008)'
_computing_publication_material 'SHELXTL (Sheldrick, 2008)'
_computing_structure_refinement 'SHELXL97 (Sheldrick, 2008)'
_computing_structure_solution 'SHELXS97 (Sheldrick, 2008)'
_diffrn_ambient_temperature 123(2)
_diffrn_detector_area_resol_mean 10.5081
_diffrn_measured_fraction_theta_full 0.997
_diffrn_measured_fraction_theta_max 0.965
_diffrn_measurement_device_type 'Agilent Xcalibur (Ruby, Gemini)'
_diffrn_measurement_method '\w scans'
_diffrn_radiation_monochromator graphite
_diffrn_radiation_source 'Enhance (Cu) X-ray Source'
_diffrn_radiation_type CuK\a
_diffrn_radiation_wavelength 1.54184
_diffrn_reflns_av_R_equivalents 0.0333
_diffrn_reflns_av_sigmaI/netI 0.0327
_diffrn_reflns_limit_h_max 9
_diffrn_reflns_limit_h_min -9
_diffrn_reflns_limit_k_max 7
_diffrn_reflns_limit_k_min -11
_diffrn_reflns_limit_l_max 25
_diffrn_reflns_limit_l_min -24
_diffrn_reflns_number 5248
_diffrn_reflns_theta_full 67.50
_diffrn_reflns_theta_max 75.86
_diffrn_reflns_theta_min 4.41
_exptl_absorpt_coefficient_mu 6.840
_exptl_absorpt_correction_T_max 0.198
_exptl_absorpt_correction_T_min 0.049
_exptl_absorpt_correction_type analytical
_exptl_absorpt_process_details
;
[CrysAlis PRO (Agilent, 2010), based on expressions derived by
Clark & Reid (1995)]
;
_exptl_crystal_colour colorless
_exptl_crystal_density_diffrn 1.791
_exptl_crystal_density_method 'not measured'
_exptl_crystal_description chunk
_exptl_crystal_F_000 808
_exptl_crystal_size_max 1.0565
_exptl_crystal_size_mid 0.8773
_exptl_crystal_size_min 0.5156
_refine_diff_density_max 0.477
_refine_diff_density_min -0.652
_refine_ls_extinction_coef 0.0021(3)
_refine_ls_extinction_expression Fc^*^=kFc[1+0.001xFc^2^\l^3^/sin(2\q)]^-1/4^
_refine_ls_extinction_method 'SHELXL97 (Sheldrick, 2008)'
_refine_ls_goodness_of_fit_ref 1.081
_refine_ls_hydrogen_treatment mixed
_refine_ls_matrix_type full
_refine_ls_number_parameters 205
_refine_ls_number_reflns 3012
_refine_ls_number_restraints 0
_refine_ls_restrained_S_all 1.081
_refine_ls_R_factor_all 0.0359
_refine_ls_R_factor_gt 0.0341
_refine_ls_shift/su_max 0.001
_refine_ls_shift/su_mean 0.000
_refine_ls_structure_factor_coef Fsqd
_refine_ls_weighting_details 'calc w=1/[\s^2^(Fo^2^)+(0.0601P)^2^+0.5274P] where P=(Fo^2^+2Fc^2^)/3'
_refine_ls_weighting_scheme calc
_refine_ls_wR_factor_gt 0.0913
_refine_ls_wR_factor_ref 0.0928
_reflns_number_gt 2873
_reflns_number_total 3012
_reflns_threshold_expression I>2sigma(I)
_cod_data_source_file ds2221.cif
_cod_data_source_block I
_cod_original_cell_volume 1500.79(8)
_cod_original_sg_symbol_H-M 'P 21/c'
_cod_database_code 2237298
_cod_database_fobs_code 2237298

loop_
_symmetry_equiv_pos_as_xyz
'x, y, z'
'-x, y+1/2, -z+1/2'
'-x, -y, -z'
'x, -y-1/2, z-1/2'

loop_
_atom_site_type_symbol
_atom_site_label
_atom_site_fract_x
_atom_site_fract_y
_atom_site_fract_z
_atom_site_U_iso_or_equiv
_atom_site_adp_type
_atom_site_calc_flag
_atom_site_refinement_flags
_atom_site_occupancy
_atom_site_symmetry_multiplicity
Br Br1 0.55830(3) 0.29987(2) 0.362077(11) 0.02554(13) Uani d . 1 1
Cl Cl1 0.01337(10) -0.03081(9) 0.18862(3) 0.0433(2) Uani d . 1 1
S S1 0.23124(6) 0.09272(5) 0.48834(2) 0.01812(15) Uani d . 1 1
O O1 0.3147(2) -0.03081(17) 0.51690(8) 0.0235(3) Uani d . 1 1
O O2 0.0901(2) 0.15202(17) 0.51868(8) 0.0230(3) Uani d . 1 1
O O3 0.4253(3) 0.6005(2) 0.27820(9) 0.0397(5) Uani d . 1 1
O O4 0.5888(3) 0.7061(2) 0.35913(9) 0.0352(5) Uani d . 1 1
N N1 0.3799(3) 0.2130(2) 0.48786(10) 0.0193(4) Uani d . 1 1
H H1A 0.466(5) 0.177(3) 0.4775(17) 0.027(8) Uiso d . 1 1
C C1 0.3423(3) 0.3532(2) 0.46643(10) 0.0185(4) Uani d . 1 1
C C2 0.4146(3) 0.4121(2) 0.41128(10) 0.0186(4) Uani d . 1 1
C C3 0.3853(3) 0.5527(2) 0.39355(11) 0.0206(4) Uani d . 1 1
C C4 0.2772(3) 0.6340(2) 0.42946(12) 0.0240(4) Uani d . 1 1
H H4A 0.2549 0.7294 0.4170 0.029 Uiso calc R 1 1
C C5 0.2022(3) 0.5763(2) 0.48325(12) 0.0229(4) Uani d . 1 1
H H5A 0.1269 0.6315 0.5070 0.027 Uiso calc R 1 1
C C6 0.2372(3) 0.4374(3) 0.50239(11) 0.0208(4) Uani d . 1 1
H H6A 0.1890 0.3995 0.5404 0.025 Uiso calc R 1 1
C C7 0.4666(3) 0.6198(2) 0.33630(11) 0.0219(4) Uani d . 1 1
C C8 0.6814(4) 0.7813(3) 0.31100(14) 0.0354(6) Uani d . 1 1
H H8A 0.7891 0.8150 0.3326 0.053 Uiso calc R 1 1
H H8B 0.6143 0.8621 0.2936 0.053 Uiso calc R 1 1
H H8C 0.7035 0.7177 0.2742 0.053 Uiso calc R 1 1
C C9 0.1676(3) 0.0580(2) 0.40362(11) 0.0203(4) Uani d . 1 1
C C10 0.2808(3) -0.0105(2) 0.36475(12) 0.0233(4) Uani d . 1 1
H H10A 0.3899 -0.0373 0.3835 0.028 Uiso calc R 1 1
C C11 0.2321(3) -0.0390(3) 0.29849(12) 0.0277(5) Uani d . 1 1
H H11A 0.3065 -0.0871 0.2714 0.033 Uiso calc R 1 1
C C12 0.0727(3) 0.0038(3) 0.27216(12) 0.0278(5) Uani d . 1 1
C C13 -0.0388(3) 0.0736(3) 0.31041(13) 0.0279(5) Uani d . 1 1
H H13A -0.1467 0.1028 0.2913 0.034 Uiso calc R 1 1
C C14 0.0093(3) 0.1003(2) 0.37711(12) 0.0243(5) Uani d . 1 1
H H14A -0.0659 0.1473 0.4043 0.029 Uiso calc R 1 1

loop_
_atom_site_aniso_label
_atom_site_aniso_U_11
_atom_site_aniso_U_22
_atom_site_aniso_U_33
_atom_site_aniso_U_12
_atom_site_aniso_U_13
_atom_site_aniso_U_23
Br1 0.03114(18) 0.02542(18) 0.02113(17) 0.00412(8) 0.00890(10) 0.00167(8)
Cl1 0.0431(4) 0.0583(4) 0.0263(3) 0.0072(3) -0.0109(3) -0.0104(3)
S1 0.0171(3) 0.0196(3) 0.0177(3) 0.00109(18) 0.00194(18) 0.00302(17)
O1 0.0231(8) 0.0229(8) 0.0248(8) 0.0032(6) 0.0033(6) 0.0067(6)
O2 0.0198(7) 0.0256(8) 0.0242(8) 0.0008(6) 0.0048(6) 0.0020(6)
O3 0.0456(11) 0.0525(12) 0.0200(8) -0.0195(10) -0.0034(8) 0.0039(8)
O4 0.0380(10) 0.0442(12) 0.0223(9) -0.0218(9) -0.0036(7) 0.0062(7)
N1 0.0168(9) 0.0212(9) 0.0197(9) 0.0014(7) 0.0005(7) 0.0013(7)
C1 0.0165(9) 0.0217(10) 0.0165(9) -0.0002(8) -0.0034(7) 0.0007(8)
C2 0.0168(9) 0.0219(10) 0.0167(9) 0.0008(8) -0.0012(7) -0.0017(8)
C3 0.0189(10) 0.0230(10) 0.0191(10) -0.0012(8) -0.0034(8) 0.0013(8)
C4 0.0238(11) 0.0201(10) 0.0271(11) 0.0016(8) -0.0042(9) 0.0010(8)
C5 0.0192(10) 0.0237(11) 0.0257(11) 0.0024(8) 0.0008(8) -0.0030(8)
C6 0.0175(10) 0.0248(10) 0.0199(10) 0.0000(8) 0.0003(8) 0.0000(8)
C7 0.0226(10) 0.0212(10) 0.0215(10) 0.0010(8) -0.0015(8) 0.0020(8)
C8 0.0363(14) 0.0401(14) 0.0296(13) -0.0140(11) 0.0019(11) 0.0088(11)
C9 0.0208(10) 0.0186(10) 0.0215(10) -0.0017(8) 0.0005(8) 0.0024(8)
C10 0.0207(10) 0.0244(10) 0.0243(11) 0.0018(8) -0.0008(8) 0.0013(8)
C11 0.0286(12) 0.0285(11) 0.0258(12) 0.0039(10) 0.0019(9) -0.0033(9)
C12 0.0281(12) 0.0307(12) 0.0238(11) -0.0029(9) -0.0042(9) -0.0002(9)
C13 0.0214(11) 0.0315(12) 0.0297(12) 0.0002(9) -0.0054(9) 0.0010(9)
C14 0.0206(10) 0.0244(11) 0.0276(11) 0.0017(8) -0.0001(9) 0.0014(9)

loop_
_atom_type_symbol
_atom_type_description
_atom_type_scat_dispersion_real
_atom_type_scat_dispersion_imag
_atom_type_scat_source
C C 0.0181 0.0091 'International Tables Vol C Tables 4.2.6.8 and 6.1.1.4'
H H 0.0000 0.0000 'International Tables Vol C Tables 4.2.6.8 and 6.1.1.4'
N N 0.0311 0.0180 'International Tables Vol C Tables 4.2.6.8 and 6.1.1.4'
O O 0.0492 0.0322 'International Tables Vol C Tables 4.2.6.8 and 6.1.1.4'
S S 0.3331 0.5567 'International Tables Vol C Tables 4.2.6.8 and 6.1.1.4'
Cl Cl 0.3639 0.7018 'International Tables Vol C Tables 4.2.6.8 and 6.1.1.4'
Br Br -0.6763 1.2805 'International Tables Vol C Tables 4.2.6.8 and 6.1.1.4'

loop_
_geom_angle_atom_site_label_1
_geom_angle_atom_site_label_2
_geom_angle_atom_site_label_3
_geom_angle_site_symmetry_3
_geom_angle
O2 S1 O1 . 119.91(10)
O2 S1 N1 . 108.45(10)
O1 S1 N1 . 104.97(10)
O2 S1 C9 . 108.08(10)
O1 S1 C9 . 108.68(10)
N1 S1 C9 . 105.91(10)
C7 O3 Br1 2_655 134.06(17)
C7 O4 C8 . 117.9(2)
C1 N1 S1 . 121.14(16)
C1 N1 H1A . 118(2)
S1 N1 H1A . 110(2)
C6 C1 C2 . 118.7(2)
C6 C1 N1 . 119.76(19)
C2 C1 N1 . 121.51(19)
C3 C2 C1 . 120.81(19)
C3 C2 Br1 . 119.86(16)
C1 C2 Br1 . 119.31(16)
C2 C3 C4 . 119.4(2)
C2 C3 C7 . 121.8(2)
C4 C3 C7 . 118.8(2)
C5 C4 C3 . 120.3(2)
C5 C4 H4A . 119.8
C3 C4 H4A . 119.8
C4 C5 C6 . 120.0(2)
C4 C5 H5A . 120.0
C6 C5 H5A . 120.0
C5 C6 C1 . 120.7(2)
C5 C6 H6A . 119.7
C1 C6 H6A . 119.7
O3 C7 O4 . 124.6(2)
O3 C7 C3 . 125.4(2)
O4 C7 C3 . 109.98(19)
O4 C8 H8A . 109.5
O4 C8 H8B . 109.5
H8A C8 H8B . 109.5
O4 C8 H8C . 109.5
H8A C8 H8C . 109.5
H8B C8 H8C . 109.5
C14 C9 C10 . 121.5(2)
C14 C9 S1 . 119.90(18)
C10 C9 S1 . 118.60(17)
C11 C10 C9 . 119.1(2)
C11 C10 H10A . 120.4
C9 C10 H10A . 120.4
C10 C11 C12 . 119.1(2)
C10 C11 H11A . 120.5
C12 C11 H11A . 120.5
C13 C12 C11 . 121.9(2)
C13 C12 Cl1 . 119.4(2)
C11 C12 Cl1 . 118.8(2)
C12 C13 C14 . 119.0(2)
C12 C13 H13A . 120.5
C14 C13 H13A . 120.5
C9 C14 C13 . 119.4(2)
C9 C14 H14A . 120.3
C13 C14 H14A . 120.3

loop_
_geom_bond_atom_site_label_1
_geom_bond_atom_site_label_2
_geom_bond_site_symmetry_2
_geom_bond_distance
Br1 C2 . 1.892(2)
Cl1 C12 . 1.738(3)
S1 O2 . 1.4294(16)
S1 O1 . 1.4397(16)
S1 N1 . 1.638(2)
S1 C9 . 1.767(2)
O3 C7 . 1.201(3)
O3 Br1 2_655 3.4022(19)
O4 C7 . 1.320(3)
O4 C8 . 1.446(3)
N1 C1 . 1.418(3)
N1 H1A . 0.80(4)
C1 C6 . 1.394(3)
C1 C2 . 1.402(3)
C2 C3 . 1.392(3)
C3 C4 . 1.393(3)
C3 C7 . 1.502(3)
C4 C5 . 1.386(3)
C4 H4A . 0.9500
C5 C6 . 1.391(3)
C5 H5A . 0.9500
C6 H6A . 0.9500
C8 H8A . 0.9800
C8 H8B . 0.9800
C8 H8C . 0.9800
C9 C14 . 1.383(3)
C9 C10 . 1.394(3)
C10 C11 . 1.383(3)
C10 H10A . 0.9500
C11 C12 . 1.390(4)
C11 H11A . 0.9500
C12 C13 . 1.383(4)
C13 C14 . 1.387(4)
C13 H13A . 0.9500
C14 H14A . 0.9500

loop_
_geom_hbond_atom_site_label_D
_geom_hbond_atom_site_label_H
_geom_hbond_atom_site_label_A
_geom_hbond_site_symmetry_A
_geom_hbond_distance_DH
_geom_hbond_distance_HA
_geom_hbond_distance_DA
_geom_hbond_angle_DHA
N1 H1A O1 3_656 0.80(4) 2.22(4) 2.978(3) 158(3)

loop_
_geom_torsion_atom_site_label_1
_geom_torsion_atom_site_label_2
_geom_torsion_atom_site_label_3
_geom_torsion_atom_site_label_4
_geom_torsion_site_symmetry_1
_geom_torsion
O2 S1 N1 C1 . -47.0(2)
O1 S1 N1 C1 . -176.30(17)
C9 S1 N1 C1 . 68.80(19)
S1 N1 C1 C6 . 64.4(3)
S1 N1 C1 C2 . -118.6(2)
C6 C1 C2 C3 . 1.4(3)
N1 C1 C2 C3 . -175.7(2)
C6 C1 C2 Br1 . 179.72(16)
N1 C1 C2 Br1 . 2.6(3)
C1 C2 C3 C4 . -2.6(3)
Br1 C2 C3 C4 . 179.04(17)
C1 C2 C3 C7 . 177.6(2)
Br1 C2 C3 C7 . -0.7(3)
C2 C3 C4 C5 . 1.3(3)
C7 C3 C4 C5 . -178.9(2)
C3 C4 C5 C6 . 1.2(3)
C4 C5 C6 C1 . -2.5(3)
C2 C1 C6 C5 . 1.2(3)
N1 C1 C6 C5 . 178.3(2)
Br1 O3 C7 O4 2_655 -27.5(4)
Br1 O3 C7 C3 2_655 150.97(18)
C8 O4 C7 O3 . -1.0(4)
C8 O4 C7 C3 . -179.6(2)
C2 C3 C7 O3 . 75.4(3)
C4 C3 C7 O3 . -104.3(3)
C2 C3 C7 O4 . -105.9(3)
C4 C3 C7 O4 . 74.3(3)
O2 S1 C9 C14 . 5.6(2)
O1 S1 C9 C14 . 137.26(19)
N1 S1 C9 C14 . -110.4(2)
O2 S1 C9 C10 . -175.16(17)
O1 S1 C9 C10 . -43.5(2)
N1 S1 C9 C10 . 68.8(2)
C14 C9 C10 C11 . -1.2(4)
S1 C9 C10 C11 . 179.62(18)
C9 C10 C11 C12 . 1.2(4)
C10 C11 C12 C13 . -0.3(4)
C10 C11 C12 Cl1 . 179.35(19)
C11 C12 C13 C14 . -0.6(4)
Cl1 C12 C13 C14 . 179.75(19)
C10 C9 C14 C13 . 0.3(4)
S1 C9 C14 C13 . 179.46(18)
C12 C13 C14 C9 . 0.6(4)
